data_4320666
loop_
_publ_author_name
'Donald J. Darensbourg'
'Way-Zen Lee'
'Jason C. Yarbrough'

_publ_section_title
;
 Synthesis and Characterization of a Monocyanide-Bridged Bimetallic
 Iron(II) and Copper(I) Complex
;
_journal_name_full 'Inorganic Chemistry'
_journal_page_first 6533
_journal_page_last 6536
_journal_paper_doi 10.1021/ic010683z
_journal_volume 40
_journal_year 2001
_chemical_formula_sum 'C8 H5 Fe N O2'
_chemical_formula_weight 202.98
_chemical_name_systematic
;
?
;
_space_group_IT_number 19
_symmetry_cell_setting orthorhombic
_symmetry_space_group_name_Hall 'P 2ac 2ab'
_symmetry_space_group_name_H-M 'P 21 21 21'
_atom_sites_solution_hydrogens geom
_atom_sites_solution_primary direct
_atom_sites_solution_secondary difmap
_audit_creation_method SHELXL-97
_cell_angle_alpha 90.00
_cell_angle_beta 90.00
_cell_angle_gamma 90.00
_cell_formula_units_Z 4
_cell_length_a 5.8658(11)
_cell_length_b 10.519(2)
_cell_length_c 12.847(2)
_cell_measurement_temperature 110(2)
_cell_volume 792.7(2)
_computing_structure_refinement 'SHELXL-97 (Sheldrick, 1997)'
_computing_structure_solution 'SHELXS-97 (Sheldrick, 1990)'
_diffrn_ambient_temperature 110(2)
_diffrn_measured_fraction_theta_full 0.966
_diffrn_measured_fraction_theta_max 0.966
_diffrn_radiation_monochromator graphite
_diffrn_radiation_source 'fine-focus sealed tube'
_diffrn_radiation_type MoK\a
_diffrn_radiation_wavelength 0.71073
_diffrn_reflns_av_R_equivalents 0.0376
_diffrn_reflns_av_sigmaI/netI 0.0348
_diffrn_reflns_limit_h_max 7
_diffrn_reflns_limit_h_min -7
_diffrn_reflns_limit_k_max 8
_diffrn_reflns_limit_k_min -13
_diffrn_reflns_limit_l_max 17
_diffrn_reflns_limit_l_min -16
_diffrn_reflns_number 4908
_diffrn_reflns_theta_full 28.27
_diffrn_reflns_theta_max 28.27
_diffrn_reflns_theta_min 2.50
_exptl_absorpt_coefficient_mu 1.852
_exptl_absorpt_correction_type SABADS
_exptl_crystal_density_diffrn 1.701
_exptl_crystal_density_method 'not measured'
_exptl_crystal_F_000 408
_exptl_crystal_size_max 0.3
_exptl_crystal_size_mid 0.2
_exptl_crystal_size_min 0.2
_refine_diff_density_max 1.804
_refine_diff_density_min -0.584
_refine_diff_density_rms 0.115
_refine_ls_abs_structure_details 'Flack H D (1983), Acta Cryst. A39, 876-881'
_refine_ls_abs_structure_Flack -0.01(3)
_refine_ls_extinction_method none
_refine_ls_goodness_of_fit_ref 1.051
_refine_ls_hydrogen_treatment mixed
_refine_ls_matrix_type full
_refine_ls_number_parameters 109
_refine_ls_number_reflns 1840
_refine_ls_number_restraints 0
_refine_ls_restrained_S_all 1.051
_refine_ls_R_factor_all 0.0453
_refine_ls_R_factor_gt 0.0431
_refine_ls_shift/su_max 0.001
_refine_ls_shift/su_mean 0.000
_refine_ls_structure_factor_coef Fsqd
_refine_ls_weighting_details 'calc w=1/[\s^2^(Fo^2^)+(0.0790P)^2^+0.0000P] where P=(Fo^2^+2Fc^2^)/3'
_refine_ls_weighting_scheme calc
_refine_ls_wR_factor_gt 0.1086
_refine_ls_wR_factor_ref 0.1098
_reflns_number_gt 1702
_reflns_number_total 1840
_reflns_threshold_expression >2sigma(I)
_cod_data_source_file ic010683z_2.cif
_cod_data_source_block ddwlfem
_cod_depositor_comments
;
The following automatic conversions were performed:

'_symmetry_cell_setting' value 'Orthorhombic' changed to
'orthorhombic' according to the built-in table from CIF Core
dictionary named 'cif_core.dic' version 2.4.1 from 2010-06-29.

Automatic conversion script
Id: cif_fix_values 1646 2011-03-28 12:23:43Z adriana 
;
_cod_original_cell_volume 792.7(3)
_cod_database_code 4320666

loop_
_symmetry_equiv_pos_as_xyz
'x, y, z'
'-x+1/2, -y, z+1/2'
'-x, y+1/2, -z+1/2'
'x+1/2, -y+1/2, -z'

loop_
_atom_site_label
_atom_site_type_symbol
_atom_site_fract_x
_atom_site_fract_y
_atom_site_fract_z
_atom_site_U_iso_or_equiv
_atom_site_adp_type
_atom_site_occupancy
_atom_site_symmetry_multiplicity
_atom_site_calc_flag
_atom_site_refinement_flags
_atom_site_disorder_assembly
_atom_site_disorder_group
Fe1 Fe 0.09498(7) -0.02287(5) 0.63203(3) 0.02251(17) Uani 1 1 d . . .
C1 C -0.0904(6) 0.0095(3) 0.7535(3) 0.0262(7) Uani 1 1 d . . .
C3 C -0.0949(6) -0.1436(3) 0.5887(3) 0.0285(7) Uani 1 1 d . . .
O1 O 0.3931(4) -0.1936(3) 0.7469(2) 0.0439(7) Uani 1 1 d . . .
C2 C 0.2745(6) -0.1291(3) 0.7019(3) 0.0281(7) Uani 1 1 d . . .
C4 C 0.3382(6) 0.0273(4) 0.5200(3) 0.0316(8) Uani 1 1 d . . .
H4A H 0.4534 -0.0292 0.4898 0.038 Uiso 1 1 calc R . .
O2 O -0.2182(5) -0.2209(3) 0.5613(2) 0.0414(7) Uani 1 1 d . . .
N1 N -0.1978(5) 0.0279(3) 0.8223(2) 0.0358(7) Uani 1 1 d . . .
C7 C 0.1664(7) 0.1716(4) 0.6262(3) 0.0400(9) Uani 1 1 d . . .
H7A H 0.1399 0.2327 0.6825 0.048 Uiso 1 1 calc R . .
C8 C 0.3651(6) 0.1034(4) 0.6101(3) 0.0299(8) Uani 1 1 d . . .
H8A H 0.5028 0.1083 0.6531 0.036 Uiso 1 1 calc R . .
C6 C 0.0108(7) 0.1396(5) 0.5478(4) 0.0492(13) Uani 1 1 d . . .
H6A H -0.1427 0.1750 0.5394 0.059 Uiso 1 1 calc R . .
C5 C 0.1169(7) 0.0489(5) 0.4806(3) 0.0458(12) Uani 1 1 d . . .
H5A H 0.0505 0.0111 0.4178 0.055 Uiso 1 1 calc R . .

loop_
_atom_site_aniso_label
_atom_site_aniso_U_11
_atom_site_aniso_U_22
_atom_site_aniso_U_33
_atom_site_aniso_U_23
_atom_site_aniso_U_13
_atom_site_aniso_U_12
Fe1 0.0204(2) 0.0244(3) 0.0228(2) 0.00197(17) -0.00104(17) -0.00007(19)
C1 0.0237(15) 0.0255(17) 0.0293(16) 0.0055(12) -0.0077(14) -0.0034(15)
C3 0.0258(16) 0.0305(18) 0.0292(16) -0.0006(13) -0.0016(15) -0.0002(16)
O1 0.0438(16) 0.0355(15) 0.0523(17) 0.0106(12) -0.0142(15) 0.0043(14)
C2 0.0272(17) 0.0260(17) 0.0311(17) 0.0049(13) -0.0019(14) 0.0009(15)
C4 0.0340(18) 0.0341(18) 0.0267(16) -0.0027(15) 0.0067(13) -0.0015(16)
O2 0.0369(14) 0.0375(15) 0.0499(16) -0.0096(12) -0.0069(13) -0.0084(14)
N1 0.0288(14) 0.0428(17) 0.0358(15) 0.0047(15) -0.0036(13) 0.0028(16)
C7 0.053(2) 0.0201(17) 0.047(2) 0.0069(16) 0.0191(19) 0.0020(15)
C8 0.0305(19) 0.0298(18) 0.0293(16) -0.0002(13) -0.0001(13) -0.0076(13)
C6 0.0263(19) 0.050(3) 0.071(3) 0.039(2) 0.007(2) 0.006(2)
C5 0.043(2) 0.071(3) 0.0235(17) 0.0184(17) -0.0093(17) -0.023(2)

loop_
_atom_type_symbol
_atom_type_description
_atom_type_scat_dispersion_real
_atom_type_scat_dispersion_imag
_atom_type_scat_source
C C 0.0033 0.0016 'International Tables Vol C Tables 4.2.6.8 and 6.1.1.4'
H H 0.0000 0.0000 'International Tables Vol C Tables 4.2.6.8 and 6.1.1.4'
N N 0.0061 0.0033 'International Tables Vol C Tables 4.2.6.8 and 6.1.1.4'
O O 0.0106 0.0060 'International Tables Vol C Tables 4.2.6.8 and 6.1.1.4'
Fe Fe 0.3463 0.8444 'International Tables Vol C Tables 4.2.6.8 and 6.1.1.4'

loop_
_geom_angle_atom_site_label_1
_geom_angle_atom_site_label_2
_geom_angle_atom_site_label_3
_geom_angle
_geom_angle_site_symmetry_1
_geom_angle_site_symmetry_3
_geom_angle_publ_flag
C3 Fe1 C2 94.59(16) . . ?
C3 Fe1 C1 91.50(15) . . ?
C2 Fe1 C1 92.06(15) . . ?
C3 Fe1 C6 105.97(18) . . ?
C2 Fe1 C6 156.69(18) . . ?
C1 Fe1 C6 98.15(17) . . ?
C3 Fe1 C8 152.61(15) . . ?
C2 Fe1 C8 91.07(16) . . ?
C1 Fe1 C8 115.09(14) . . ?
C6 Fe1 C8 65.63(17) . . ?
C3 Fe1 C7 144.46(18) . . ?
C2 Fe1 C7 120.95(17) . . ?
C1 Fe1 C7 88.23(15) . . ?
C6 Fe1 C7 39.2(2) . . ?
C8 Fe1 C7 38.70(16) . . ?
C3 Fe1 C5 90.30(16) . . ?
C2 Fe1 C5 131.32(17) . . ?
C1 Fe1 C5 136.26(16) . . ?
C6 Fe1 C5 40.05(19) . . ?
C8 Fe1 C5 66.28(15) . . ?
C7 Fe1 C5 66.49(18) . . ?
C3 Fe1 C4 113.06(15) . . ?
C2 Fe1 C4 95.85(16) . . ?
C1 Fe1 C4 153.38(15) . . ?
C6 Fe1 C4 66.27(17) . . ?
C8 Fe1 C4 39.60(14) . . ?
C7 Fe1 C4 65.93(16) . . ?
C5 Fe1 C4 39.44(14) . . ?
N1 C1 Fe1 179.4(3) . . ?
O2 C3 Fe1 179.5(4) . . ?
O1 C2 Fe1 177.9(3) . . ?
C5 C4 C8 107.7(4) . . ?
C5 C4 Fe1 70.18(19) . . ?
C8 C4 Fe1 69.9(2) . . ?
C8 C7 C6 108.5(4) . . ?
C8 C7 Fe1 70.6(2) . . ?
C6 C7 Fe1 70.1(2) . . ?
C7 C8 C4 108.7(4) . . ?
C7 C8 Fe1 70.7(2) . . ?
C4 C8 Fe1 70.5(2) . . ?
C7 C6 C5 108.1(4) . . ?
C7 C6 Fe1 70.6(2) . . ?
C5 C6 Fe1 70.3(2) . . ?
C4 C5 C6 106.9(4) . . ?
C4 C5 Fe1 70.38(19) . . ?
C6 C5 Fe1 69.7(2) . . ?

loop_
_geom_bond_atom_site_label_1
_geom_bond_atom_site_label_2
_geom_bond_distance
_geom_bond_site_symmetry_2
_geom_bond_publ_flag
Fe1 C3 1.779(4) . ?
Fe1 C2 1.779(3) . ?
Fe1 C1 1.933(4) . ?
Fe1 C6 2.083(4) . ?
Fe1 C8 2.087(4) . ?
Fe1 C7 2.089(4) . ?
Fe1 C5 2.091(3) . ?
Fe1 C4 2.094(3) . ?
C1 N1 1.102(5) . ?
C3 O2 1.144(4) . ?
O1 C2 1.131(4) . ?
C4 C5 1.412(5) . ?
C4 C8 1.416(5) . ?
C7 C8 1.384(5) . ?
C7 C6 1.401(7) . ?
C6 C5 1.429(7) . ?
